data_4060199
loop_
_publ_author_name
'Christine E. Ple\<cnik'
'Shengming Liu'
'Xuenian Chen'
'Edward A. Meyers'
'Sheldon G. Shore'

_publ_section_title
;
Lanthanide-Transition-Metal Carbonyl Complexes: New
[Co4(CO)11]2- Clusters and Lanthanide(II) Isocarbonyl Polymeric Arrays
;
_journal_name_full 'Journal of the American Chemical Society'
_journal_page_first 204
_journal_page_last 213
_journal_paper_doi 10.1021/ja0304852
_journal_volume 126
_journal_year 2004
_chemical_formula_sum 'C23 H28 Co4 O14 Yb'
_chemical_formula_weight 937.21
_chemical_name_common 'Bis(diethylether)(tetrahydrofuran)ytterbium undecacarbon'
_space_group_IT_number 14
_symmetry_cell_setting monoclinic
_symmetry_space_group_name_Hall '-P 2yn'
_symmetry_space_group_name_H-M 'P 1 21/n 1'
_atom_sites_solution_hydrogens geom
_atom_sites_solution_primary direct
_atom_sites_solution_secondary difmap
_cell_angle_alpha 90.00
_cell_angle_beta 97.108(10)
_cell_angle_gamma 90.00
_cell_formula_units_Z 4
_cell_length_a 11.1607(10)
_cell_length_b 16.3616(10)
_cell_length_c 17.4351(10)
_cell_measurement_reflns_used '10 frames'
_cell_measurement_temperature 200(2)
_cell_volume 3159.3(4)
_diffrn_ambient_temperature 200(2)
_diffrn_detector_area_resol_mean ?
_diffrn_measurement_device_type 'Nonius KappaCCD'
_diffrn_measurement_method 'omega at 55/-55'
_diffrn_radiation_monochromator graphite
_diffrn_radiation_source 'fine-focus sealed tube'
_diffrn_radiation_type MoK\a
_diffrn_radiation_wavelength 0.71073
_diffrn_reflns_av_R_equivalents 0.0702
_diffrn_reflns_av_sigmaI/netI 0.0663
_diffrn_reflns_limit_h_max 13
_diffrn_reflns_limit_h_min -13
_diffrn_reflns_limit_k_max 19
_diffrn_reflns_limit_k_min -19
_diffrn_reflns_limit_l_max 20
_diffrn_reflns_limit_l_min -18
_diffrn_reflns_number 17890
_diffrn_reflns_theta_max 24.97
_diffrn_reflns_theta_min 2.30
_diffrn_standards_decay_% ?
_diffrn_standards_interval_count ?
_diffrn_standards_interval_time ?
_diffrn_standards_number ?
_exptl_absorpt_coefficient_mu 5.049
_exptl_absorpt_correction_T_max 0.8236
_exptl_absorpt_correction_T_min 0.5825
_exptl_absorpt_correction_type 'SORTAV (Blessing, 1995)'
_exptl_absorpt_process_details ?
_exptl_crystal_density_diffrn 1.970
_exptl_crystal_density_meas ?
_exptl_crystal_density_method 'not measured'
_exptl_crystal_F_000 1824
_exptl_crystal_size_max 0.12
_exptl_crystal_size_mid 0.08
_exptl_crystal_size_min 0.04
_refine_ls_extinction_coef ?
_refine_ls_extinction_method none
_refine_ls_goodness_of_fit_ref 1.022
_refine_ls_hydrogen_treatment mixed
_refine_ls_matrix_type full
_refine_ls_number_parameters 402
_refine_ls_number_reflns 5532
_refine_ls_number_restraints 0
_refine_ls_restrained_S_all 1.022
_refine_ls_R_factor_all 0.1001
_refine_ls_R_factor_gt 0.0518
_refine_ls_shift/su_max 0.190
_refine_ls_shift/su_mean 0.015
_refine_ls_structure_factor_coef Fsqd
_refine_ls_weighting_details 'calc w=1/[\s^2^(Fo^2^)+(0.0595P)^2^+14.4499P] where P=(Fo^2^+2Fc^2^)/3'
_refine_ls_weighting_scheme calc
_refine_ls_wR_factor_gt 0.1139
_refine_ls_wR_factor_ref 0.1376
_reflns_number_gt 3582
_reflns_number_total 5532
_reflns_threshold_expression >2sigma(I)
_cod_depositor_comments
;
The following automatic conversions were performed:
'_symmetry_cell_setting' value 'Monoclinic' changed to 'monoclinic'
according to '/home/saulius/struct/CIF-dictionaries/cif_core.dic'
dictionary named 'cif_core.dic' version 2.4.1 from 2010-06-29.

Automatic conversion script
Id: cif_fix_enum 1527 2010-12-29 10:47:43Z saulius 
;
_cod_original_sg_symbol_H-M P2(1)/n
_cod_database_code 4060199

loop_
_symmetry_equiv_pos_as_xyz
'x, y, z'
'-x+1/2, y+1/2, -z+1/2'
'-x, -y, -z'
'x-1/2, -y-1/2, z-1/2'

loop_
_atom_site_label
_atom_site_type_symbol
_atom_site_fract_x
_atom_site_fract_y
_atom_site_fract_z
_atom_site_U_iso_or_equiv
_atom_site_adp_type
_atom_site_occupancy
_atom_site_symmetry_multiplicity
_atom_site_calc_flag
_atom_site_refinement_flags
_atom_site_disorder_assembly
_atom_site_disorder_group
Yb1 Yb 0.66844(4) 0.27976(3) 0.57320(2) 0.05361(18) Uani 1 1 d . . .
Co1 Co 0.49186(12) 0.53403(8) 0.65660(7) 0.0527(4) Uani 1 1 d . . .
Co2 Co 0.6192(2) 0.65767(10) 0.67647(10) 0.0483(6) Uani 0.818(4) 1 d P A 1
Co3 Co 0.49080(16) 0.61947(12) 0.77648(10) 0.0586(6) Uani 0.818(4) 1 d P A 1
Co4 Co 0.66820(17) 0.53553(10) 0.75793(11) 0.0546(6) Uani 0.818(4) 1 d P A 1
Co2' Co 0.5430(9) 0.6726(5) 0.7024(4) 0.049(2) Uani 0.182(4) 1 d P A 2
Co3' Co 0.5471(7) 0.5627(5) 0.7974(4) 0.053(3) Uani 0.182(4) 1 d P A 2
Co4' Co 0.7061(6) 0.5694(5) 0.7115(5) 0.047(2) Uani 0.182(4) 1 d P A 2
C11 C 0.4052(11) 0.4728(7) 0.5895(7) 0.072(3) Uani 1 1 d . A .
O11 O 0.3499(9) 0.4313(6) 0.5452(6) 0.110(3) Uani 1 1 d . . .
C12 C 0.6241(10) 0.4650(7) 0.6687(6) 0.061(3) Uani 1 1 d . A .
O12 O 0.6658(7) 0.4060(5) 0.6420(5) 0.078(2) Uani 1 1 d . . .
C13 C 0.3820(14) 0.5287(10) 0.7263(8) 0.103(5) Uani 1 1 d . A .
O13 O 0.271(3) 0.523(2) 0.7367(13) 0.093(12) Uiso 0.46(6) 1 d P . .
O13' O 0.307(2) 0.484(2) 0.7444(11) 0.091(10) Uiso 0.54(6) 1 d P A .
C21 C 0.4868(9) 0.6281(6) 0.5961(6) 0.054(2) Uani 1 1 d . A .
O21 O 0.4371(6) 0.6585(4) 0.5388(4) 0.0627(18) Uani 1 1 d . . .
C22 C 0.6151(13) 0.7652(7) 0.6704(7) 0.078(4) Uani 1 1 d . . .
O22 O 0.6280(13) 0.8318(6) 0.6644(7) 0.144(5) Uani 1 1 d . A .
C23 C 0.7539(12) 0.6332(8) 0.6315(7) 0.076(3) Uani 1 1 d . . .
O23 O 0.8297(9) 0.6289(8) 0.5988(6) 0.116(4) Uani 1 1 d . A .
C31 C 0.4018(13) 0.7079(9) 0.7535(8) 0.091(4) Uani 1 1 d . . .
O31 O 0.3392(11) 0.7591(8) 0.7459(7) 0.140(5) Uani 1 1 d . A .
C32 C 0.4679(13) 0.6023(8) 0.8732(8) 0.086(4) Uani 1 1 d . . .
O32 O 0.4484(14) 0.5981(9) 0.9351(6) 0.155(5) Uani 1 1 d . A .
C33 C 0.6606(9) 0.6526(6) 0.7904(5) 0.052(2) Uani 1 1 d . . .
O33 O 0.7212(6) 0.6966(4) 0.8367(4) 0.0625(19) Uani 1 1 d . . .
C41 C 0.6360(14) 0.4729(8) 0.8357(7) 0.088(4) Uani 1 1 d . . .
O41 O 0.6299(12) 0.4264(7) 0.8824(6) 0.132(4) Uani 1 1 d . A .
C42 C 0.8282(12) 0.5254(7) 0.7671(7) 0.077(3) Uani 1 1 d . . .
O42 O 0.9268(10) 0.5182(7) 0.7819(8) 0.130(4) Uani 1 1 d . A .
O5 O 0.6807(9) 0.1642(5) 0.4905(4) 0.084(3) Uani 1 1 d . . .
C51 C 0.730(3) 0.170(2) 0.4184(19) 0.122(11) Uiso 0.58(3) 1 d P A 1
C52 C 0.792(4) 0.081(3) 0.425(2) 0.165(17) Uiso 0.58(3) 1 d P A 1
C53 C 0.697(4) 0.033(2) 0.441(2) 0.126(12) Uiso 0.58(3) 1 d P A 1
C54 C 0.725(5) 0.087(3) 0.514(3) 0.172(16) Uiso 0.58(3) 1 d P A 1
C51' C 0.633(6) 0.143(4) 0.416(3) 0.17(2) Uiso 0.42(3) 1 d P A 2
C52' C 0.688(3) 0.076(2) 0.387(2) 0.092(12) Uiso 0.42(3) 1 d P A 2
C53' C 0.604(6) 0.028(3) 0.458(3) 0.16(2) Uiso 0.42(3) 1 d P A 2
C54' C 0.644(4) 0.083(2) 0.517(2) 0.088(11) Uiso 0.42(3) 1 d P A 2
O6 O 0.8519(8) 0.3375(6) 0.5383(6) 0.097(3) Uani 1 1 d . . .
C61 C 0.940(4) 0.358(3) 0.616(3) 0.109(17) Uiso 0.41(5) 1 d P A 1
C62 C 1.056(9) 0.361(5) 0.588(5) 0.21(4) Uiso 0.41(5) 1 d P A 1
C64 C 0.863(3) 0.400(2) 0.4078(18) 0.068(13) Uiso 0.41(5) 1 d P A 1
C61' C 0.971(3) 0.324(2) 0.5729(19) 0.105(12) Uiso 0.59(5) 1 d P A 2
C62' C 1.000(4) 0.395(3) 0.637(3) 0.153(16) Uiso 0.59(5) 1 d P A 2
C64' C 0.883(5) 0.344(5) 0.411(3) 0.21(2) Uiso 0.59(5) 1 d P A 2
C63 C 0.849(2) 0.4117(16) 0.4900(17) 0.200(12) Uani 1 1 d . A .
O7 O 0.4930(8) 0.2425(6) 0.6329(6) 0.090(3) Uani 1 1 d . . .
C71 C 0.520(3) 0.238(2) 0.725(2) 0.211(15) Uani 1 1 d . A .
H71A H 0.4934 0.1859 0.7437 0.253 Uiso 1 1 calc . . .
H71B H 0.6060 0.2434 0.7416 0.253 Uiso 1 1 calc . . .
C72 C 0.468(3) 0.291(2) 0.751(3) 0.26(2) Uani 1 1 d . . .
H72A H 0.4810 0.2888 0.8066 0.385 Uiso 1 1 calc . . .
H72B H 0.3831 0.2863 0.7339 0.385 Uiso 1 1 calc . . .
H72C H 0.4967 0.3427 0.7341 0.385 Uiso 1 1 calc . . .
C73 C 0.377(2) 0.2152(14) 0.6087(13) 0.156(8) Uani 1 1 d . A .
H73A H 0.3680 0.1611 0.6300 0.187 Uiso 1 1 calc . . .
H73B H 0.3205 0.2511 0.6297 0.187 Uiso 1 1 calc . . .
C74 C 0.349(2) 0.2116(13) 0.5333(12) 0.163(9) Uani 1 1 d . . .
H74A H 0.2681 0.1915 0.5215 0.244 Uiso 1 1 calc . . .
H74B H 0.4039 0.1755 0.5117 0.244 Uiso 1 1 calc . . .
H74C H 0.3545 0.2653 0.5117 0.244 Uiso 1 1 calc . . .

loop_
_atom_site_aniso_label
_atom_site_aniso_U_11
_atom_site_aniso_U_22
_atom_site_aniso_U_33
_atom_site_aniso_U_23
_atom_site_aniso_U_13
_atom_site_aniso_U_12
Yb1 0.0735(3) 0.0449(2) 0.0383(2) 0.00143(19) -0.00953(19) 0.0072(2)
Co1 0.0675(8) 0.0466(7) 0.0399(7) -0.0010(6) -0.0092(6) -0.0069(6)
Co2 0.0605(13) 0.0440(9) 0.0373(9) 0.0003(7) -0.0062(9) -0.0041(9)
Co3 0.0621(11) 0.0694(14) 0.0428(10) -0.0078(9) 0.0007(8) -0.0063(10)
Co4 0.0734(12) 0.0433(10) 0.0424(11) -0.0014(8) -0.0117(9) 0.0005(8)
Co2' 0.055(6) 0.055(5) 0.035(4) -0.006(3) -0.005(4) 0.008(4)
Co3' 0.072(5) 0.042(5) 0.042(4) 0.005(3) -0.005(4) -0.003(4)
Co4' 0.053(4) 0.044(4) 0.042(5) -0.003(4) 0.001(4) -0.001(3)
C11 0.076(7) 0.070(7) 0.066(7) -0.004(6) 0.000(6) 0.005(6)
O11 0.110(7) 0.112(7) 0.101(7) -0.058(6) -0.019(6) -0.022(6)
C12 0.071(7) 0.055(6) 0.052(6) -0.002(5) -0.010(5) -0.005(5)
O12 0.089(6) 0.068(5) 0.074(5) -0.026(4) -0.010(4) 0.012(4)
C13 0.105(11) 0.136(13) 0.069(8) -0.013(8) 0.010(8) -0.069(10)
C21 0.063(6) 0.053(6) 0.045(6) -0.003(5) -0.002(5) 0.000(5)
O21 0.070(4) 0.066(4) 0.046(4) 0.012(3) -0.015(3) 0.000(4)
C22 0.120(10) 0.042(7) 0.069(8) 0.002(5) 0.003(7) -0.004(6)
O22 0.246(15) 0.043(5) 0.140(10) 0.011(6) 0.012(9) -0.024(7)
C23 0.070(8) 0.086(9) 0.067(8) 0.000(7) -0.006(7) -0.019(7)
O23 0.067(6) 0.195(12) 0.087(7) -0.014(7) 0.012(5) -0.015(7)
C31 0.078(9) 0.101(11) 0.089(10) -0.009(8) -0.013(7) 0.012(8)
O31 0.113(8) 0.153(10) 0.149(11) -0.009(8) -0.008(7) 0.075(8)
C32 0.106(10) 0.087(9) 0.065(8) -0.009(7) 0.013(7) -0.030(8)
O32 0.224(14) 0.193(13) 0.060(6) -0.015(7) 0.062(8) -0.048(11)
C33 0.067(6) 0.053(6) 0.035(5) -0.004(4) -0.002(5) -0.001(5)
O33 0.071(5) 0.059(4) 0.052(4) -0.010(3) -0.012(4) -0.005(4)
C41 0.133(11) 0.064(7) 0.058(7) 0.000(6) -0.018(7) -0.007(8)
O41 0.224(13) 0.099(8) 0.069(6) 0.034(6) -0.001(7) -0.013(8)
C42 0.076(8) 0.059(7) 0.085(9) -0.005(6) -0.027(7) 0.005(6)
O42 0.084(7) 0.103(8) 0.189(12) -0.008(8) -0.033(7) 0.013(6)
O5 0.129(7) 0.065(5) 0.050(4) -0.007(4) -0.021(5) 0.026(5)
O6 0.079(6) 0.091(6) 0.120(8) 0.032(6) 0.002(5) 0.000(5)
C63 0.21(2) 0.16(2) 0.22(3) 0.10(2) -0.01(2) -0.027(18)
O7 0.071(5) 0.090(6) 0.107(7) -0.001(5) -0.002(5) -0.007(5)
C71 0.19(3) 0.23(3) 0.22(3) 0.07(2) 0.06(2) 0.13(2)
C72 0.14(2) 0.19(3) 0.44(6) 0.11(3) 0.03(3) -0.01(2)
C73 0.154(18) 0.17(2) 0.132(18) -0.027(15) -0.014(14) -0.013(15)
C74 0.24(3) 0.150(18) 0.086(12) 0.005(12) -0.014(15) -0.030(16)
